data_2008685
loop_
_publ_author_name
'Lah, Nina'
'Goli\<c, Ljubo'
'\<Segedin, Primo\<z'
'Leban, Ivan'

_publ_section_title <i>trans</i>-Bis(acetato-<i>O</i>)bis(2-amino-6-methylpyridine-<i>N</i>)copper(II)
_journal_issue 7
_journal_name_full 'Acta Crystallographica Section C'
_journal_page_first 1056
_journal_page_last 1058
_journal_paper_doi 10.1107/S0108270199004345
_journal_volume 55
_journal_year 1999
_chemical_formula_iupac '[Cu (C2 H3 O2)2 (C6 H8 N2)2]'
_chemical_formula_moiety '(Cu 2+), (C2 H3 O2 1-)2, (C6 H8 N2)2'
_chemical_formula_sum 'C16 H22 Cu N4 O4'
_chemical_formula_weight 397.92
_chemical_name_systematic
;
 trans-bis(acetato-O)bis(2-amino-6-methylpyridine-N)copper(II)
;
_space_group_IT_number 14
_symmetry_cell_setting monoclinic
_symmetry_space_group_name_Hall '-P 2yn'
_symmetry_space_group_name_H-M 'P 1 21/n 1'
_audit_creation_method SHELXL97
_cell_angle_alpha 90.00(6)
_cell_angle_beta 103.49
_cell_angle_gamma 90.00
_cell_formula_units_Z 2
_cell_length_a 7.887(9)
_cell_length_b 8.358(4)
_cell_length_c 13.980(10)
_cell_measurement_reflns_used 50
_cell_measurement_temperature 293(2)
_cell_measurement_theta_max 12.67
_cell_measurement_theta_min 7.83
_cell_volume 896.1(13)
_computing_cell_refinement 'XRAY76 (Stewart et al., 1976)'
_computing_data_collection 'CAD-4 Software (Enraf-Nonius, 1989)'
_computing_data_reduction 'NRCVAX (Gabe et al., (1989)'
_computing_molecular_graphics 'ORTEPII (Johnson, 1971)'
_computing_publication_material SHELXL97
_computing_structure_refinement SHELXL97
_computing_structure_solution 'SHELXS86 (Sheldrick, 1985)'
_diffrn_ambient_temperature 293(2)
_diffrn_measurement_device_type 'Enraf Nonius CAD-4'
_diffrn_measurement_method 'variable \w/2\q scan'
_diffrn_radiation_monochromator graphite
_diffrn_radiation_source 'fine-focus sealed tube'
_diffrn_radiation_type MoK\a
_diffrn_radiation_wavelength 0.71073
_diffrn_reflns_av_R_equivalents 0.058
_diffrn_reflns_av_sigmaI/netI 0.040
_diffrn_reflns_limit_h_max 10
_diffrn_reflns_limit_h_min -10
_diffrn_reflns_limit_k_max 11
_diffrn_reflns_limit_k_min -11
_diffrn_reflns_limit_l_max 18
_diffrn_reflns_limit_l_min -18
_diffrn_reflns_number 8329
_diffrn_reflns_theta_full 27.97
_diffrn_reflns_theta_max 27.97
_diffrn_reflns_theta_min 2.72
_diffrn_standards_decay_% 11
_diffrn_standards_interval_count 600
_diffrn_standards_number 3
_exptl_absorpt_coefficient_mu 1.247
_exptl_absorpt_correction_T_max 0.832
_exptl_absorpt_correction_T_min 0.775
_exptl_absorpt_correction_type integration
_exptl_absorpt_process_details '(NRCVAX; Gabe et al., 1989)'
_exptl_crystal_colour dark-violet
_exptl_crystal_density_diffrn 1.475
_exptl_crystal_density_method 'not measured'
_exptl_crystal_description prismatic
_exptl_crystal_F_000 414
_exptl_crystal_size_max 0.22
_exptl_crystal_size_mid 0.21
_exptl_crystal_size_min 0.14
_refine_diff_density_max 0.455
_refine_diff_density_min -0.503
_refine_ls_extinction_coef 0.0041(15)
_refine_ls_extinction_method 'SHELXL97 (Sheldrick, 1997)'
_refine_ls_goodness_of_fit_ref 1.035
_refine_ls_hydrogen_treatment constr
_refine_ls_matrix_type full
_refine_ls_number_parameters 118
_refine_ls_number_reflns 2163
_refine_ls_number_restraints 0
_refine_ls_restrained_S_all 1.035
_refine_ls_R_factor_all 0.073
_refine_ls_R_factor_gt 0.034
_refine_ls_shift/su_max <0.001
_refine_ls_shift/su_mean 0.000
_refine_ls_structure_factor_coef Fsqd
_refine_ls_weighting_details 'w = 1/[\s^2^(Fo^2^)+(0.0451P)^2^+0.2858P] where P=(Fo^2^+2Fc^2^)/3'
_refine_ls_weighting_scheme calc
_refine_ls_wR_factor_ref 0.086
_reflns_number_gt 1428
_reflns_number_total 2163
_reflns_threshold_expression I>2\s(I)
_cod_data_source_file ha1255.cif
_cod_data_source_block n9
_cod_depositor_comments
;
The following automatic conversions were performed:

'_refine_ls_weighting_scheme' value 'calc w =
1/[\s^2^(Fo^2^)+(0.0451P)^2^+0.2858P] where P=(Fo^2^+2Fc^2^)/3' was
changed to 'calc'. New tag '_refine_ls_weighting_details' was
created. The value of the new tag was set to 'w =
1/[\s^2^(Fo^2^)+(0.0451P)^2^+0.2858P] where P=(Fo^2^+2Fc^2^)/3'.

Automatic conversion script
Id: cif_fix_values 3143 2015-03-26 13:38:13Z robertas 
;
_cod_original_sg_symbol_H-M 'P 21/n'
_cod_database_code 2008685
_cod_database_fobs_code 2008685

loop_
_symmetry_equiv_pos_as_xyz
'x, y, z'
'-x+1/2, y+1/2, -z+1/2'
'-x, -y, -z'
'x-1/2, -y-1/2, z-1/2'

loop_
_atom_site_label
_atom_site_fract_x
_atom_site_fract_y
_atom_site_fract_z
_atom_site_U_iso_or_equiv
_atom_site_adp_type
_atom_site_calc_flag
_atom_site_refinement_flags
_atom_site_occupancy
_atom_site_disorder_assembly
_atom_site_disorder_group
_atom_site_type_symbol
Cu 0 0 0.5 0.02692(13) Uani d S 1 . . Cu
O1 0.0158(2) -0.2220(2) 0.45953(14) 0.0375(4) Uani d . 1 . . O
N1 0.0721(3) 0.0823(2) 0.37743(15) 0.0311(4) Uani d . 1 . . N
O2 0.2935(2) -0.1916(2) 0.53265(16) 0.0492(5) Uani d . 1 . . O
C1 0.1710(3) -0.2741(3) 0.4873(2) 0.0374(6) Uani d . 1 . . C
N2 0.3436(3) 0.1424(3) 0.47613(17) 0.0440(6) Uani d . 1 . . N
H1 0.3162 0.0893 0.5230 0.053 Uiso calc R 1 . . H
H2 0.4441 0.1874 0.4852 0.053 Uiso calc R 1 . . H
C2 0.2282(3) 0.1551(3) 0.38788(18) 0.0332(5) Uani d . 1 . . C
C6 -0.0438(3) 0.0874(3) 0.28856(19) 0.0386(6) Uani d . 1 . . C
C3 0.2687(4) 0.2433(4) 0.3107(2) 0.0491(7) Uani d . 1 . . C
H3 0.3761 0.2942 0.3189 0.059 Uiso calc R 1 . . H
C7 -0.2087(4) -0.0043(5) 0.2780(2) 0.0581(7) Uani d . 1 . . C
H6 -0.2798 0.0454 0.3167 0.087 Uiso calc R 1 . . H
H7 -0.1824 -0.1121 0.3003 0.087 Uiso calc R 1 . . H
H8 -0.2704 -0.0055 0.2101 0.087 Uiso calc R 1 . . H
C5 -0.0077(5) 0.1729(4) 0.2115(2) 0.0523(8) Uani d . 1 . . C
H5 -0.0885 0.1766 0.1513 0.063 Uiso calc R 1 . . H
C4 0.1485(5) 0.2531(4) 0.2239(2) 0.0571(8) Uani d . 1 . . C
H4 0.1716 0.3140 0.1728 0.069 Uiso calc R 1 . . H
C11 0.1998(4) -0.4452(4) 0.4614(3) 0.0576(9) Uani d . 1 . . C
H9 0.3205 -0.4608 0.4616 0.086 Uiso calc R 1 . . H
H10 0.1293 -0.4688 0.3971 0.086 Uiso calc R 1 . . H
H11 0.1680 -0.5151 0.5088 0.086 Uiso calc R 1 . . H

loop_
_atom_site_aniso_label
_atom_site_aniso_U_11
_atom_site_aniso_U_22
_atom_site_aniso_U_33
_atom_site_aniso_U_12
_atom_site_aniso_U_13
_atom_site_aniso_U_23
Cu 0.02372(19) 0.02734(19) 0.0314(2) 0.0003(2) 0.01000(13) 0.0002(2)
O1 0.0372(10) 0.0303(9) 0.0485(10) -0.0014(7) 0.0171(8) -0.0034(8)
N1 0.0319(10) 0.0291(11) 0.0344(10) 0.0017(8) 0.0122(8) -0.0001(9)
O2 0.0371(10) 0.0463(12) 0.0644(13) -0.0036(9) 0.0124(9) 0.0023(10)
C1 0.0399(13) 0.0332(13) 0.0459(14) 0.0048(11) 0.0239(11) 0.0064(12)
N2 0.0319(11) 0.0496(14) 0.0523(14) -0.0073(10) 0.0132(10) -0.0003(11)
C2 0.0348(12) 0.0274(11) 0.0425(14) 0.0007(10) 0.0197(11) -0.0037(10)
C6 0.0430(14) 0.0388(15) 0.0343(13) 0.0069(12) 0.0099(11) -0.0026(11)
C3 0.0623(18) 0.0390(15) 0.0559(19) -0.0090(13) 0.0342(16) -0.0023(13)
C7 0.0475(15) 0.078(2) 0.0432(14) -0.010(2) -0.0015(12) -0.005(2)
C5 0.074(2) 0.0523(17) 0.0316(13) 0.0088(16) 0.0144(13) 0.0030(13)
C4 0.091(2) 0.0465(17) 0.0438(16) -0.0015(17) 0.0367(17) 0.0069(14)
C11 0.0579(19) 0.0362(14) 0.090(2) 0.0095(14) 0.0403(18) 0.0012(16)

loop_
_atom_type_symbol
_atom_type_description
_atom_type_scat_dispersion_real
_atom_type_scat_dispersion_imag
_atom_type_scat_source
C C 0.0033 0.0016 'International Tables Vol C Tables 4.2.6.8 and 6.1.1.4'
H H 0.0000 0.0000 'International Tables Vol C Tables 4.2.6.8 and 6.1.1.4'
Cu Cu 0.3201 1.2651 'International Tables Vol C Tables 4.2.6.8 and 6.1.1.4'
O O 0.0106 0.0060 'International Tables Vol C Tables 4.2.6.8 and 6.1.1.4'
N N 0.0061 0.0033 'International Tables Vol C Tables 4.2.6.8 and 6.1.1.4'

loop_
_geom_angle_atom_site_label_1
_geom_angle_atom_site_label_2
_geom_angle_atom_site_label_3
_geom_angle_site_symmetry_1
_geom_angle_site_symmetry_3
_geom_angle
_geom_angle_publ_flag
O1 Cu O1 . 3_556 180.0 ?
O1 Cu N1 . 3_556 88.41(9) ?
O1 Cu N1 3_556 3_556 91.59(9) ?
O1 Cu N1 . . 91.59(9) yes
O1 Cu N1 3_556 . 88.41(9) ?
N1 Cu N1 3_556 . 180.0 ?
O1 Cu O2 . . 52.38(7) yes
O1 Cu O2 3_556 . 127.62(7) ?
N1 Cu O2 3_556 . 93.02(9) ?
N1 Cu O2 . . 86.98(9) yes
C1 O1 Cu . . 111.04(16) yes
C2 N1 C6 . . 119.1(2) yes
C2 N1 Cu . . 119.04(16) yes
C6 N1 Cu . . 121.10(18) yes
C1 O2 Cu . . 73.39(16) yes
O2 C1 O1 . . 123.2(2) yes
O2 C1 C11 . . 120.7(3) yes
O1 C1 C11 . . 116.1(3) yes
C2 N2 H1 . . 120.0 ?
C2 N2 H2 . . 120.0 ?
H1 N2 H2 . . 120.0 ?
N1 C2 N2 . . 117.7(2) yes
N1 C2 C3 . . 121.3(2) yes
N2 C2 C3 . . 121.1(2) yes
N1 C6 C5 . . 120.9(3) yes
N1 C6 C7 . . 117.4(2) yes
C5 C6 C7 . . 121.7(3) yes
C4 C3 C2 . . 118.8(3) yes
C4 C3 H3 . . 120.6 ?
C2 C3 H3 . . 120.6 ?
C6 C7 H6 . . 109.5 ?
C6 C7 H7 . . 109.5 ?
H6 C7 H7 . . 109.5 ?
C6 C7 H8 . . 109.5 ?
H6 C7 H8 . . 109.5 ?
H7 C7 H8 . . 109.5 ?
C4 C5 C6 . . 119.7(3) yes
C4 C5 H5 . . 120.2 ?
C6 C5 H5 . . 120.2 ?
C3 C4 C5 . . 120.1(3) yes
C3 C4 H4 . . 119.9 ?
C5 C4 H4 . . 119.9 ?
C1 C11 H9 . . 109.5 ?
C1 C11 H10 . . 109.5 ?
H9 C11 H10 . . 109.5 ?
C1 C11 H11 . . 109.5 ?
H9 C11 H11 . . 109.5 ?
H10 C11 H11 . . 109.5 ?

loop_
_geom_bond_atom_site_label_1
_geom_bond_atom_site_label_2
_geom_bond_site_symmetry_2
_geom_bond_distance
_geom_bond_publ_flag
Cu O1 . 1.952(2) yes
Cu O1 3_556 1.952(2) ?
Cu N1 3_556 2.046(2) ?
Cu O2 . 2.764(3) yes
Cu N1 . 2.046(2) yes
O1 C1 . 1.272(3) yes
N1 C2 . 1.350(3) yes
N1 C6 . 1.361(3) yes
O2 C1 . 1.235(3) yes
C1 C11 . 1.505(4) yes
N2 H1 . 0.8600 ?
N2 H2 . 0.8600 ?
C2 C3 . 1.404(4) yes
C3 C4 . 1.357(5) yes
C5 C4 . 1.377(5) yes
C6 C5 . 1.377(4) yes
C6 C7 . 1.487(4) yes
N2 C2 . 1.356(3) yes
C3 H3 . 0.9300 ?
C7 H6 . 0.9600 ?
C7 H7 . 0.9600 ?
C7 H8 . 0.9600 ?
C5 H5 . 0.9300 ?
C4 H4 . 0.9300 ?
C11 H9 . 0.9600 ?
C11 H10 . 0.9600 ?
C11 H11 . 0.9600 ?

loop_
_geom_hbond_atom_site_label_D
_geom_hbond_atom_site_label_H
_geom_hbond_atom_site_label_A
_geom_hbond_site_symmetry_A
_geom_hbond_distance_DH
_geom_hbond_distance_HA
_geom_hbond_distance_DA
_geom_hbond_angle_DHA
N2 H1 O2 . 0.86 2.36 2.952(3) 126
N2 H2 O2 3_656 0.86 2.14 2.922(4) 151

loop_
_geom_torsion_atom_site_label_1
_geom_torsion_atom_site_label_2
_geom_torsion_atom_site_label_3
_geom_torsion_atom_site_label_4
_geom_torsion_site_symmetry_1
_geom_torsion
O1 Cu O1 C1 3_556 10E1(7)
N1 Cu O1 C1 3_556 -94.61(18)
N1 Cu O1 C1 . 85.39(18)
O2 Cu O1 C1 . 0.44(15)
O1 Cu N1 C2 . -112.05(19)
O1 Cu N1 C2 3_556 67.95(19)
N1 Cu N1 C2 3_556 3E1(10)
O2 Cu N1 C2 . -59.85(19)
O1 Cu N1 C6 . 78.2(2)
O1 Cu N1 C6 3_556 -101.8(2)
N1 Cu N1 C6 3_556 -14E1(10)
O2 Cu N1 C6 . 130.4(2)
O1 Cu O2 C1 . -0.44(15)
O1 Cu O2 C1 3_556 179.56(15)
N1 Cu O2 C1 3_556 85.22(17)
N1 Cu O2 C1 . -94.78(17)
Cu O2 C1 O1 . 0.6(2)
Cu O2 C1 C11 . -179.7(3)
Cu O1 C1 O2 . -0.9(3)
Cu O1 C1 C11 . 179.35(19)
C6 N1 C2 N2 . -177.4(2)
Cu N1 C2 N2 . 12.7(3)
C6 N1 C2 C3 . 3.7(4)
Cu N1 C2 C3 . -166.20(19)
C2 N1 C6 C5 . -3.7(4)
Cu N1 C6 C5 . 166.0(2)
C2 N1 C6 C7 . 175.6(3)
Cu N1 C6 C7 . -14.7(3)
N1 C2 C3 C4 . -0.8(4)
N2 C2 C3 C4 . -179.7(3)
N1 C6 C5 C4 . 0.8(4)
C7 C6 C5 C4 . -178.5(3)
C2 C3 C4 C5 . -2.2(5)
C6 C5 C4 C3 . 2.2(5)
